data_1100958
loop_
_publ_author_name
'Rajesh Koner'
'Hsin-Huang Lin'
'Ho-Hsiang Wei'
'Sasankasekhar Mohanta'

_publ_section_title
;

Syntheses, Structures, and Magnetic Properties of Diphenoxo-Bridged

MIILnIII Complexes Derived from N,N'-Ethylenebis(3-ethoxysalicylaldiimine)

(M = Cu or Ni; Ln = Ce-Yb): Observation of Surprisingly Strong Exchange

Interactions

;
_journal_name_full 'Inorganic Chemistry'
_journal_page_first 3524
_journal_page_last 3536
_journal_paper_doi 10.1021/ic048196h
_journal_volume 44
_journal_year 2005
_chemical_formula_sum 'C20 H22 Er N5 Ni O13'
_chemical_formula_weight 766.40
_chemical_name_systematic
;

 ?

;
_space_group_IT_number 19
_symmetry_cell_setting orthorhombic
_symmetry_space_group_name_Hall 'P 2ac 2ab'
_symmetry_space_group_name_H-M 'P 21 21 21'
_atom_sites_solution_hydrogens geom
_atom_sites_solution_primary direct
_atom_sites_solution_secondary difmap
_audit_creation_method SHELXL-97
_cell_angle_alpha 90.00
_cell_angle_beta 90.00
_cell_angle_gamma 90.00
_cell_formula_units_Z 4
_cell_length_a 8.601(4)
_cell_length_b 13.710(4)
_cell_length_c 21.252(5)
_cell_measurement_temperature 293(2)
_cell_volume 2506.0(15)
_computing_structure_refinement 'SHELXL-97 (Sheldrick, 1997)'
_computing_structure_solution 'SHELXS-97 (Sheldrick, 1997)'
_diffrn_ambient_temperature 293(2)
_diffrn_measured_fraction_theta_full 0.999
_diffrn_measured_fraction_theta_max 0.999
_diffrn_radiation_monochromator graphite
_diffrn_radiation_source 'fine-focus sealed tube'
_diffrn_radiation_type MoK\a
_diffrn_radiation_wavelength 0.71073
_diffrn_reflns_av_R_equivalents 0.0000
_diffrn_reflns_av_sigmaI/netI 0.0329
_diffrn_reflns_limit_h_max 10
_diffrn_reflns_limit_h_min -1
_diffrn_reflns_limit_k_max 16
_diffrn_reflns_limit_k_min -1
_diffrn_reflns_limit_l_max 25
_diffrn_reflns_limit_l_min -1
_diffrn_reflns_number 2515
_diffrn_reflns_theta_full 24.99
_diffrn_reflns_theta_max 24.99
_diffrn_reflns_theta_min 1.92
_exptl_absorpt_coefficient_mu 4.156
_exptl_crystal_colour Red
_exptl_crystal_density_diffrn 2.031
_exptl_crystal_density_method 'not measured'
_exptl_crystal_F_000 1508
_exptl_crystal_size_max 50
_exptl_crystal_size_mid 32
_exptl_crystal_size_min 20
_refine_diff_density_max 0.728
_refine_diff_density_min -0.651
_refine_diff_density_rms 0.107
_refine_ls_abs_structure_details 'Flack H D (1983), Acta Cryst. A39, 876-881'
_refine_ls_abs_structure_Flack -0.02(2)
_refine_ls_extinction_coef 0.00064(9)
_refine_ls_extinction_expression Fc^*^=kFc[1+0.001xFc^2^\l^3^/sin(2\q)]^-1/4^
_refine_ls_extinction_method SHELXL
_refine_ls_goodness_of_fit_ref 1.134
_refine_ls_hydrogen_treatment mixed
_refine_ls_matrix_type full
_refine_ls_number_parameters 362
_refine_ls_number_reflns 2515
_refine_ls_number_restraints 0
_refine_ls_restrained_S_all 1.134
_refine_ls_R_factor_all 0.0331
_refine_ls_R_factor_gt 0.0253
_refine_ls_shift/su_max 0.001
_refine_ls_shift/su_mean 0.000
_refine_ls_structure_factor_coef Fsqd
_refine_ls_weighting_details 'calc w=1/[\s^2^(Fo^2^)+(0.0228P)^2^+3.8857P] where P=(Fo^2^+2Fc^2^)/3'
_refine_ls_weighting_scheme calc
_refine_ls_wR_factor_gt 0.0607
_refine_ls_wR_factor_ref 0.0705
_reflns_number_gt 2266
_reflns_number_total 2515
_reflns_threshold_expression >2sigma(I)
_cod_data_source_file ic048196hsi20050224_082436_13.cif
_cod_data_source_block nier
_cod_depositor_comments
;
The following automatic conversions were performed:
'_symmetry_cell_setting' value 'Orthorhombic' changed to 'orthorhombic'
according to '/home/saulius/struct/CIF-dictionaries/cif_core.dic'
dictionary named 'cif_core.dic' version 2.4.1 from 2010-06-29.

Automatic conversion script
Id: cif_fix_enum 1527 2010-12-29 10:47:43Z saulius 
;
_cod_original_cell_volume 2506.0(14)
_cod_database_code 1100958

loop_
_symmetry_equiv_pos_as_xyz
'x, y, z'
'-x+1/2, -y, z+1/2'
'-x, y+1/2, -z+1/2'
'x+1/2, -y+1/2, -z'

loop_
_atom_site_label
_atom_site_type_symbol
_atom_site_fract_x
_atom_site_fract_y
_atom_site_fract_z
_atom_site_U_iso_or_equiv
_atom_site_adp_type
_atom_site_occupancy
_atom_site_symmetry_multiplicity
_atom_site_calc_flag
_atom_site_refinement_flags
_atom_site_disorder_assembly
_atom_site_disorder_group
Er Er 0.75352(4) 0.50103(2) 0.100335(13) 0.02767(12) Uani 1 1 d . . .
Ni Ni 0.43543(11) 0.44047(7) 0.18550(5) 0.0296(2) Uani 1 1 d . . .
O1 O 0.5368(6) 0.5511(4) 0.1561(2) 0.0305(11) Uani 1 1 d . . .
N1 N 0.3018(7) 0.5076(5) 0.2371(3) 0.0343(14) Uani 1 1 d . . .
N2 N 0.3293(8) 0.3297(5) 0.2099(3) 0.0337(16) Uani 1 1 d . . .
C16 C 0.5933(9) 0.2811(5) 0.1266(4) 0.0300(17) Uani 1 1 d . . .
C10 C 0.3566(10) 0.2418(6) 0.1899(4) 0.040(2) Uani 1 1 d . . .
H10A H 0.2875 0.1932 0.2020 0.048 Uiso 1 1 calc R . .
O2 O 0.5838(7) 0.3771(3) 0.1375(3) 0.0349(13) Uani 1 1 d . . .
C6 C 0.3503(9) 0.6694(5) 0.1955(4) 0.0318(18) Uani 1 1 d . . .
C7 C 0.2762(9) 0.6005(6) 0.2376(4) 0.0348(18) Uani 1 1 d . . .
H7A H 0.2057 0.6247 0.2669 0.042 Uiso 1 1 calc R . .
O4 O 0.8165(7) 0.3214(4) 0.0708(3) 0.0368(13) Uani 1 1 d . . .
C15 C 0.7182(9) 0.2477(5) 0.0901(4) 0.0324(18) Uani 1 1 d . . .
O6 O 1.0280(7) 0.4674(4) 0.1108(3) 0.0444(15) Uani 1 1 d . . .
N3 N 1.0823(9) 0.5397(5) 0.0802(3) 0.0406(17) Uani 1 1 d . . .
C19 C 0.9546(10) 0.2927(6) 0.0349(4) 0.041(2) Uani 1 1 d . . .
H19A H 0.9961 0.3494 0.0133 0.049 Uiso 1 1 calc R . .
H19B H 0.9250 0.2452 0.0032 0.049 Uiso 1 1 calc R . .
C11 C 0.4845(9) 0.2138(6) 0.1506(4) 0.0320(18) Uani 1 1 d . . .
O3 O 0.6588(6) 0.6722(4) 0.0762(2) 0.0333(12) Uani 1 1 d . . .
C2 C 0.5383(9) 0.7091(5) 0.1148(4) 0.0320(18) Uani 1 1 d . . .
C17 C 0.7282(10) 0.7374(6) 0.0295(4) 0.0393(19) Uani 1 1 d . . .
H17A H 0.6459 0.7719 0.0076 0.047 Uiso 1 1 calc R . .
H17B H 0.7841 0.6987 -0.0013 0.047 Uiso 1 1 calc R . .
O5 O 1.2222(7) 0.5489(7) 0.0716(4) 0.078(2) Uani 1 1 d . . .
C3 C 0.4766(10) 0.8028(5) 0.1107(5) 0.044(2) Uani 1 1 d . . .
H3A H 0.5166 0.8468 0.0816 0.053 Uiso 1 1 calc R . .
O7 O 0.9847(8) 0.5989(5) 0.0593(3) 0.0575(19) Uani 1 1 d . . .
C1 C 0.4753(9) 0.6415(5) 0.1549(4) 0.0293(17) Uani 1 1 d . . .
O10 O 0.7818(7) 0.5061(5) -0.0121(3) 0.0471(14) Uani 1 1 d . . .
N4 N 0.6404(9) 0.4914(6) -0.0261(3) 0.0416(17) Uani 1 1 d . . .
O8 O 0.5921(10) 0.4938(5) -0.0804(3) 0.067(2) Uani 1 1 d . . .
O9 O 0.5518(8) 0.4723(4) 0.0201(3) 0.0528(16) Uani 1 1 d . . .
C8 C 0.2249(10) 0.4429(6) 0.2837(4) 0.042(2) Uani 1 1 d . . .
H8A H 0.1298 0.4725 0.2992 0.051 Uiso 1 1 calc R . .
H8B H 0.2933 0.4305 0.3191 0.051 Uiso 1 1 calc R . .
C14 C 0.7302(12) 0.1492(6) 0.0744(4) 0.043(2) Uani 1 1 d . . .
H14A H 0.8129 0.1279 0.0498 0.052 Uiso 1 1 calc R . .
C13 C 0.6198(12) 0.0827(6) 0.0951(4) 0.048(2) Uani 1 1 d . . .
H13A H 0.6268 0.0175 0.0834 0.058 Uiso 1 1 calc R . .
C5 C 0.2966(10) 0.7653(6) 0.1919(4) 0.043(2) Uani 1 1 d . . .
H5A H 0.2179 0.7852 0.2190 0.051 Uiso 1 1 calc R . .
C20 C 1.0774(11) 0.2500(7) 0.0760(5) 0.059(3) Uani 1 1 d . . .
H20A H 1.1657 0.2322 0.0508 0.089 Uiso 1 1 calc R . .
H20B H 1.0373 0.1932 0.0968 0.089 Uiso 1 1 calc R . .
H20C H 1.1084 0.2973 0.1069 0.089 Uiso 1 1 calc R . .
C12 C 0.4997(11) 0.1137(5) 0.1333(4) 0.043(2) Uani 1 1 d . . .
H12A H 0.4274 0.0686 0.1479 0.051 Uiso 1 1 calc R . .
C18 C 0.8383(12) 0.8109(6) 0.0579(5) 0.051(2) Uani 1 1 d . . .
H18A H 0.8800 0.8516 0.0252 0.077 Uiso 1 1 calc R . .
H18B H 0.9216 0.7774 0.0787 0.077 Uiso 1 1 calc R . .
H18C H 0.7834 0.8506 0.0877 0.077 Uiso 1 1 calc R . .
O12 O 0.8179(8) 0.4569(5) 0.2102(3) 0.0478(17) Uani 1 1 d . . .
N5 N 0.8553(9) 0.5440(6) 0.2265(4) 0.0443(19) Uani 1 1 d . . .
C4 C 0.3557(11) 0.8307(6) 0.1499(5) 0.048(2) Uani 1 1 d . . .
H4A H 0.3153 0.8935 0.1476 0.057 Uiso 1 1 calc R . .
C9 C 0.1895(10) 0.3485(6) 0.2484(4) 0.042(2) Uani 1 1 d . . .
H9A H 0.1714 0.2954 0.2777 0.051 Uiso 1 1 calc R . .
H9B H 0.0984 0.3561 0.2220 0.051 Uiso 1 1 calc R . .
O13 O 0.8487(7) 0.6084(4) 0.1848(3) 0.0436(14) Uani 1 1 d . . .
O11 O 0.8953(8) 0.5632(6) 0.2808(3) 0.068(2) Uani 1 1 d . . .

loop_
_atom_site_aniso_label
_atom_site_aniso_U_11
_atom_site_aniso_U_22
_atom_site_aniso_U_33
_atom_site_aniso_U_23
_atom_site_aniso_U_13
_atom_site_aniso_U_12
Er 0.02794(18) 0.02314(18) 0.03192(18) 0.00227(14) 0.00302(13) 0.0001(2)
Ni 0.0264(5) 0.0232(4) 0.0392(5) 0.0048(4) 0.0057(5) 0.0007(4)
O1 0.027(3) 0.022(2) 0.042(3) 0.006(2) 0.006(2) 0.000(2)
N1 0.029(3) 0.038(4) 0.036(3) 0.006(4) 0.000(3) -0.003(3)
N2 0.029(3) 0.033(4) 0.039(4) 0.010(3) 0.006(3) -0.002(3)
C16 0.030(4) 0.022(3) 0.038(4) -0.002(3) -0.004(4) 0.004(3)
C10 0.041(5) 0.032(4) 0.047(5) 0.013(4) -0.005(5) -0.012(4)
O2 0.035(3) 0.019(2) 0.051(3) -0.001(2) 0.004(3) 0.000(2)
C6 0.030(4) 0.027(4) 0.039(5) 0.004(4) 0.000(4) 0.002(3)
C7 0.031(4) 0.039(4) 0.035(4) 0.004(3) 0.002(4) 0.004(4)
O4 0.036(3) 0.027(3) 0.048(3) 0.000(2) 0.009(3) 0.005(3)
C15 0.032(4) 0.025(4) 0.041(4) 0.001(3) -0.003(4) 0.001(3)
O6 0.039(3) 0.036(3) 0.058(4) 0.007(3) 0.007(3) 0.000(3)
N3 0.036(4) 0.047(4) 0.039(4) -0.003(3) -0.001(4) -0.011(4)
C19 0.038(5) 0.046(5) 0.039(5) -0.009(4) 0.007(4) 0.001(4)
C11 0.034(4) 0.030(4) 0.032(4) 0.003(3) -0.004(4) -0.002(3)
O3 0.039(3) 0.026(3) 0.035(3) 0.006(2) 0.004(3) 0.001(3)
C2 0.028(4) 0.024(4) 0.044(5) -0.001(3) 0.000(4) 0.003(3)
C17 0.047(5) 0.032(4) 0.039(4) 0.010(3) 0.003(4) 0.000(4)
O5 0.034(4) 0.108(6) 0.091(6) 0.011(5) 0.005(4) -0.020(4)
C3 0.039(5) 0.019(4) 0.075(6) 0.013(4) -0.002(5) -0.002(3)
O7 0.043(4) 0.059(4) 0.070(5) 0.025(4) -0.004(3) -0.004(3)
C1 0.030(4) 0.021(3) 0.038(4) -0.002(3) -0.007(4) 0.001(3)
O10 0.049(4) 0.044(3) 0.048(3) 0.005(3) 0.007(3) -0.005(4)
N4 0.060(5) 0.031(4) 0.034(4) -0.004(4) 0.000(3) -0.004(4)
O8 0.103(6) 0.059(4) 0.039(3) -0.001(4) -0.016(4) -0.012(5)
O9 0.046(3) 0.051(4) 0.062(4) 0.002(3) 0.004(3) -0.002(3)
C8 0.033(4) 0.049(5) 0.045(4) 0.012(4) 0.014(4) 0.004(4)
C14 0.051(6) 0.030(4) 0.049(5) -0.005(4) -0.005(5) 0.005(4)
C13 0.069(6) 0.025(4) 0.050(5) -0.005(4) -0.013(5) 0.002(4)
C5 0.039(5) 0.032(4) 0.057(5) -0.010(4) 0.006(5) 0.008(4)
C20 0.038(5) 0.051(6) 0.088(8) -0.017(6) -0.006(6) 0.013(5)
C12 0.053(5) 0.018(4) 0.056(5) 0.008(4) -0.002(5) -0.012(4)
C18 0.052(6) 0.033(5) 0.068(6) -0.005(4) 0.010(5) -0.001(4)
O12 0.050(4) 0.048(4) 0.046(4) 0.016(3) 0.002(3) 0.001(3)
N5 0.035(4) 0.052(5) 0.047(5) -0.004(4) 0.001(4) 0.009(4)
C4 0.041(5) 0.029(4) 0.073(7) -0.004(4) -0.001(5) 0.011(4)
C9 0.034(4) 0.054(5) 0.040(5) 0.010(4) 0.007(4) -0.005(4)
O13 0.043(3) 0.034(3) 0.053(4) 0.000(3) -0.003(3) 0.002(3)
O11 0.069(5) 0.101(6) 0.035(3) -0.023(4) -0.016(3) 0.031(5)

loop_
_atom_type_symbol
_atom_type_description
_atom_type_scat_dispersion_real
_atom_type_scat_dispersion_imag
_atom_type_scat_source
C C 0.0033 0.0016 'International Tables Vol C Tables 4.2.6.8 and 6.1.1.4'
H H 0.0000 0.0000 'International Tables Vol C Tables 4.2.6.8 and 6.1.1.4'
N N 0.0061 0.0033 'International Tables Vol C Tables 4.2.6.8 and 6.1.1.4'
O O 0.0106 0.0060 'International Tables Vol C Tables 4.2.6.8 and 6.1.1.4'
Ni Ni 0.3393 1.1124 'International Tables Vol C Tables 4.2.6.8 and 6.1.1.4'
Er Er -0.2586 4.9576 'International Tables Vol C Tables 4.2.6.8 and 6.1.1.4'

loop_
_geom_angle_atom_site_label_1
_geom_angle_atom_site_label_2
_geom_angle_atom_site_label_3
_geom_angle
_geom_angle_site_symmetry_1
_geom_angle_site_symmetry_3
_geom_angle_publ_flag
O1 Er O2 63.03(17) . . ?
O1 Er O10 125.63(19) . . ?
O2 Er O10 114.4(2) . . ?
O1 Er O6 142.85(19) . . ?
O2 Er O6 115.69(19) . . ?
O10 Er O6 89.9(2) . . ?
O1 Er O13 73.56(19) . . ?
O2 Er O13 112.93(19) . . ?
O10 Er O13 132.4(2) . . ?
O6 Er O13 73.9(2) . . ?
O1 Er O9 80.5(2) . . ?
O2 Er O9 71.5(2) . . ?
O10 Er O9 52.2(2) . . ?
O6 Er O9 136.2(2) . . ?
O13 Er O9 146.55(19) . . ?
O1 Er O12 76.7(2) . . ?
O2 Er O12 69.5(2) . . ?
O10 Er O12 157.3(2) . . ?
O6 Er O12 69.4(2) . . ?
O13 Er O12 51.9(2) . . ?
O9 Er O12 140.5(2) . . ?
O1 Er O3 64.56(17) . . ?
O2 Er O3 122.11(17) . . ?
O10 Er O3 78.7(2) . . ?
O6 Er O3 120.61(18) . . ?
O13 Er O3 72.63(18) . . ?
O9 Er O3 77.38(19) . . ?
O12 Er O3 119.3(2) . . ?
O1 Er O7 130.3(2) . . ?
O2 Er O7 165.6(2) . . ?
O10 Er O7 64.3(2) . . ?
O6 Er O7 51.00(19) . . ?
O13 Er O7 71.1(2) . . ?
O9 Er O7 113.3(2) . . ?
O12 Er O7 106.1(2) . . ?
O3 Er O7 72.2(2) . . ?
O1 Er O4 124.94(17) . . ?
O2 Er O4 61.99(17) . . ?
O10 Er O4 76.5(2) . . ?
O6 Er O4 68.75(18) . . ?
O13 Er O4 132.33(18) . . ?
O9 Er O4 80.11(19) . . ?
O12 Er O4 87.1(2) . . ?
O3 Er O4 153.49(19) . . ?
O7 Er O4 104.7(2) . . ?
O1 Er N4 102.8(2) . . ?
O2 Er N4 94.0(2) . . ?
O10 Er N4 26.07(19) . . ?
O6 Er N4 114.2(2) . . ?
O13 Er N4 145.7(2) . . ?
O9 Er N4 26.3(2) . . ?
O12 Er N4 162.0(2) . . ?
O3 Er N4 75.1(2) . . ?
O7 Er N4 88.2(2) . . ?
O4 Er N4 78.5(2) . . ?
O1 Er N5 72.98(19) . . ?
O2 Er N5 91.4(2) . . ?
O10 Er N5 152.7(2) . . ?
O6 Er N5 69.9(2) . . ?
O13 Er N5 25.6(2) . . ?
O9 Er N5 152.9(2) . . ?
O12 Er N5 26.4(2) . . ?
O3 Er N5 95.6(2) . . ?
O7 Er N5 88.5(2) . . ?
O4 Er N5 110.8(2) . . ?
N4 Er N5 170.7(2) . . ?
N1 Ni N2 86.3(3) . . ?
N1 Ni O2 175.1(3) . . ?
N2 Ni O2 96.3(3) . . ?
N1 Ni O1 94.9(3) . . ?
N2 Ni O1 176.5(3) . . ?
O2 Ni O1 82.8(2) . . ?
N1 Ni Er 134.6(2) . . ?
N2 Ni Er 138.7(2) . . ?
O2 Ni Er 42.51(16) . . ?
O1 Ni Er 40.56(15) . . ?
C1 O1 Ni 125.0(5) . . ?
C1 O1 Er 125.4(5) . . ?
Ni O1 Er 108.0(2) . . ?
C7 N1 C8 120.5(7) . . ?
C7 N1 Ni 127.3(6) . . ?
C8 N1 Ni 112.2(5) . . ?
C10 N2 C9 119.3(7) . . ?
C10 N2 Ni 125.6(6) . . ?
C9 N2 Ni 114.5(5) . . ?
O2 C16 C15 117.6(7) . . ?
O2 C16 C11 122.7(7) . . ?
C15 C16 C11 119.7(7) . . ?
N2 C10 C11 125.3(7) . . ?
C16 O2 Ni 126.8(5) . . ?
C16 O2 Er 127.5(5) . . ?
Ni O2 Er 105.7(2) . . ?
C5 C6 C1 118.0(7) . . ?
C5 C6 C7 120.1(8) . . ?
C1 C6 C7 121.9(7) . . ?
N1 C7 C6 124.2(8) . . ?
C15 O4 C19 117.1(6) . . ?
C15 O4 Er 119.6(4) . . ?
C19 O4 Er 123.3(5) . . ?
O4 C15 C14 126.3(8) . . ?
O4 C15 C16 113.3(6) . . ?
C14 C15 C16 120.4(8) . . ?
N3 O6 Er 99.4(5) . . ?
O5 N3 O7 122.7(8) . . ?
O5 N3 O6 121.1(8) . . ?
O7 N3 O6 116.2(7) . . ?
O5 N3 Er 175.4(7) . . ?
O7 N3 Er 61.2(4) . . ?
O6 N3 Er 55.0(4) . . ?
O4 C19 C20 111.9(7) . . ?
C16 C11 C12 118.4(8) . . ?
C16 C11 C10 123.0(7) . . ?
C12 C11 C10 118.6(8) . . ?
C2 O3 C17 118.2(6) . . ?
C2 O3 Er 116.7(4) . . ?
C17 O3 Er 124.9(4) . . ?
C1 C2 C3 120.8(8) . . ?
C1 C2 O3 114.1(6) . . ?
C3 C2 O3 125.0(7) . . ?
O3 C17 C18 113.2(7) . . ?
C4 C3 C2 120.2(8) . . ?
N3 O7 Er 93.4(5) . . ?
O1 C1 C2 118.6(7) . . ?
O1 C1 C6 122.0(7) . . ?
C2 C1 C6 119.4(6) . . ?
N4 O10 Er 97.6(4) . . ?
O8 N4 O10 122.8(7) . . ?
O8 N4 O9 122.0(8) . . ?
O10 N4 O9 115.2(7) . . ?
O8 N4 Er 175.8(6) . . ?
O10 N4 Er 56.3(4) . . ?
O9 N4 Er 59.2(4) . . ?
N4 O9 Er 94.5(5) . . ?
N1 C8 C9 105.6(7) . . ?
C13 C14 C15 120.6(9) . . ?
C12 C13 C14 119.8(7) . . ?
C4 C5 C6 122.1(8) . . ?
C13 C12 C11 121.1(8) . . ?
N5 O12 Er 94.8(5) . . ?
O11 N5 O13 121.6(8) . . ?
O11 N5 O12 121.5(9) . . ?
O13 N5 O12 116.9(7) . . ?
O11 N5 Er 178.5(6) . . ?
O13 N5 Er 58.1(4) . . ?
O12 N5 Er 58.8(4) . . ?
C5 C4 C3 119.4(8) . . ?
N2 C9 C8 104.9(7) . . ?
N5 O13 Er 96.3(5) . . ?

loop_
_geom_bond_atom_site_label_1
_geom_bond_atom_site_label_2
_geom_bond_distance
_geom_bond_site_symmetry_2
_geom_bond_publ_flag
Er O1 2.313(5) . ?
Er O2 2.375(5) . ?
Er O10 2.402(6) . ?
Er O6 2.415(6) . ?
Er O13 2.462(6) . ?
Er O9 2.465(7) . ?
Er O12 2.475(6) . ?
Er O3 2.536(5) . ?
Er O7 2.553(6) . ?
Er O4 2.599(5) . ?
Er N4 2.861(7) . ?
Er N5 2.882(8) . ?
Ni N1 1.837(7) . ?
Ni N2 1.846(6) . ?
Ni O2 1.850(5) . ?
Ni O1 1.857(5) . ?
O1 C1 1.348(9) . ?
N1 C7 1.292(10) . ?
N1 C8 1.484(10) . ?
N2 C10 1.299(10) . ?
N2 C9 1.478(11) . ?
C16 O2 1.338(8) . ?
C16 C15 1.402(11) . ?
C16 C11 1.409(11) . ?
C10 C11 1.433(12) . ?
C6 C5 1.395(10) . ?
C6 C1 1.429(11) . ?
C6 C7 1.450(11) . ?
O4 C15 1.380(9) . ?
O4 C19 1.466(10) . ?
C15 C14 1.396(11) . ?
O6 N3 1.274(9) . ?
N3 O5 1.224(9) . ?
N3 O7 1.249(9) . ?
C19 C20 1.491(13) . ?
C11 C12 1.428(11) . ?
O3 C2 1.415(9) . ?
O3 C17 1.464(9) . ?
C2 C1 1.372(11) . ?
C2 C3 1.392(11) . ?
C17 C18 1.508(12) . ?
C3 C4 1.386(13) . ?
O10 N4 1.268(9) . ?
N4 O8 1.228(9) . ?
N4 O9 1.270(9) . ?
C8 C9 1.527(12) . ?
C14 C13 1.388(12) . ?
C13 C12 1.380(13) . ?
C5 C4 1.363(13) . ?
O12 N5 1.284(10) . ?
N5 O11 1.231(9) . ?
N5 O13 1.252(9) . ?
